data_7054498
loop_
_publ_author_name
'Haddad, Saoussen'
'Boudriga, Sarra'
'Akhaja, Tarunkumar Nanjibhai'
'Raval, Jignesh Priyakant'
'Porzio, Fran\,cois'
'Soldera, Armand'
'Askri, Moheddine'
'Knorr, Michael'
'Rousselin, Yoann'
'Kubicki, Marek M.'
'Rajani, Dhanji'

_publ_section_title
;
 A strategic approach to the synthesis of functionalized spirooxindole
 pyrrolidine derivatives: in vitro antibacterial, antifungal, antimalarial
 and antitubercular studies
;
_journal_issue 1
_journal_name_full 'New J. Chem.'
_journal_page_first 520
_journal_paper_doi 10.1039/C4NJ01008F
_journal_volume 39
_journal_year 2015
_chemical_formula_moiety 'C29 H25 N3 O6,0.167(C2 O H6)'
_chemical_formula_sum 'C29.33 H26 N3 O6.17'
_chemical_formula_weight 519.20
_space_group_crystal_system trigonal
_space_group_IT_number 148
_space_group_name_Hall '-R 3'
_space_group_name_H-M_alt 'R -3'
_symmetry_space_group_name_Hall '-R 3'
_symmetry_space_group_name_H-M 'R -3 :H'
_atom_sites_solution_hydrogens mixed
_atom_sites_solution_primary direct
_atom_sites_solution_secondary difmap
_audit_creation_date 2014-08-27
_audit_creation_method
;
Olex2 1.2
(compiled 2014.07.22 svn.r2960 for OlexSys, GUI svn.r4862)
;
_audit_update_record
;
2014-08-27 # Formatted by publCIF
;
_cell_angle_alpha 90
_cell_angle_beta 90
_cell_angle_gamma 120
_cell_formula_units_Z 18
_cell_length_a 28.3533(11)
_cell_length_b 28.3533(11)
_cell_length_c 15.9781(7)
_cell_measurement_temperature 115
_cell_volume 11124.1(8)
_computing_cell_refinement 'SAINT v8.34A (Bruker, 2013)'
_computing_data_collection 'APEX2 (Bruker, 2014)'
_computing_data_reduction 'SAINT v8.34A (Bruker, 2013)'
_computing_molecular_graphics 'Olex2 (Dolomanov et al., 2009)'
_computing_publication_material 'Olex2 (Dolomanov et al., 2009)'
_computing_structure_refinement 'ShelXL (Sheldrick, 2008)'
_diffrn_ambient_temperature 115.0
_diffrn_detector 'CCD Plate'
_diffrn_detector_area_resol_mean '512 x 512'
_diffrn_detector_type APEX2
_diffrn_measured_fraction_theta_full 0.970
_diffrn_measured_fraction_theta_max 0.976
_diffrn_measurement_device '\k-geometry diffractometer'
_diffrn_measurement_device_type 'Nonius Kappa Apex II'
_diffrn_measurement_method '\f and \w scans''
_diffrn_radiation_collimation '0.6 mm'
_diffrn_radiation_monochromator graphite
_diffrn_radiation_probe x-ray
_diffrn_radiation_type MoK\a
_diffrn_radiation_wavelength 0.71073
_diffrn_reflns_av_R_equivalents 0.0361
_diffrn_reflns_av_unetI/netI 0.0173
_diffrn_reflns_Laue_measured_fraction_full 0.970
_diffrn_reflns_Laue_measured_fraction_max 0.976
_diffrn_reflns_limit_h_max 36
_diffrn_reflns_limit_h_min -36
_diffrn_reflns_limit_k_max 36
_diffrn_reflns_limit_k_min -36
_diffrn_reflns_limit_l_max 20
_diffrn_reflns_limit_l_min -20
_diffrn_reflns_number 75304
_diffrn_reflns_point_group_measured_fraction_full 0.970
_diffrn_reflns_point_group_measured_fraction_max 0.976
_diffrn_reflns_theta_full 25.242
_diffrn_reflns_theta_max 27.507
_diffrn_reflns_theta_min 2.538
_diffrn_source 'X-ray tube'
_diffrn_source_target Mo
_diffrn_source_type 'Siemens KFF Mo 2K-180'
_exptl_absorpt_coefficient_mu 0.099
_exptl_absorpt_correction_T_max 0.74
_exptl_absorpt_correction_T_min 0.67
_exptl_absorpt_correction_type multi-scan
_exptl_absorpt_process_details 'SADABS V2012/1 (Bruker AXS Inc.)'
_exptl_crystal_colour 'clear light colourless'
_exptl_crystal_colour_lustre clear
_exptl_crystal_colour_modifier light
_exptl_crystal_colour_primary colourless
_exptl_crystal_density_diffrn 1.395
_exptl_crystal_description prism
_exptl_crystal_F_000 4902
_exptl_crystal_recrystallization_method 'The material was recrystallised from ethanol by slow evaporation'
_exptl_crystal_size_max 0.4
_exptl_crystal_size_mid 0.15
_exptl_crystal_size_min 0.12
_refine_diff_density_max 0.539
_refine_diff_density_min -0.558
_refine_diff_density_rms 0.049
_refine_ls_extinction_method none
_refine_ls_goodness_of_fit_ref 1.036
_refine_ls_hydrogen_treatment mixed
_refine_ls_matrix_type full
_refine_ls_number_constraints 2
_refine_ls_number_parameters 355
_refine_ls_number_reflns 5544
_refine_ls_number_restraints 0
_refine_ls_restrained_S_all 1.036
_refine_ls_R_factor_all 0.0445
_refine_ls_R_factor_gt 0.0383
_refine_ls_shift/su_max 0.001
_refine_ls_shift/su_mean 0.000
_refine_ls_structure_factor_coef Fsqd
_refine_ls_weighting_details 'w=1/[\s^2^(Fo^2^)+(0.0585P)^2^+12.4959P] where P=(Fo^2^+2Fc^2^)/3'
_refine_ls_weighting_scheme calc
_refine_ls_wR_factor_gt 0.1005
_refine_ls_wR_factor_ref 0.1046
_reflns_Friedel_coverage 0.000
_reflns_number_gt 4827
_reflns_number_total 5544
_reflns_threshold_expression 'I > 2\s(I)'
_cod_data_source_file c4nj01008f2.cif
_cod_data_source_block 5c
_cod_depositor_comments 'Adding full bibliography for 7054498.cif.'
_cod_original_cell_volume 11124.0(10)
_cod_database_code 7054498
_shelxl_version_number 2014-3
_shelx_space_group_comment
;
The symmetry employed for this shelxl refinement is uniquely defined
by the following loop, which should always be used as a source of
symmetry information in preference to the above space-group names.
They are only intended as comments.
;
_shelx_estimated_absorpt_t_max 0.988
_shelx_estimated_absorpt_t_min 0.961
_olex2_refinement_description
;
1. Fixed Uiso
 At 1.2 times of:
  All C(H) groups, All C(H,H) groups, All N(H) groups
 At 1.5 times of:
  All C(H,H,H) groups, All O(H) groups
2. Uiso/Uaniso restraints and constraints
Uiso(O1A) = Uiso(C1A)
3. Others
 Fixed Sof: O1A(0.16667) H1AA(0.16667)
4.a Ternary CH refined with riding coordinates:
 C8(H8), C11(H11)
4.b Secondary CH2 refined with riding coordinates:
 C21(H21A,H21B)
4.c Aromatic/amide H refined with riding coordinates:
 C3(H3), C4(H4), C6(H6), C7(H7), C16(H16), C17(H17), C18(H18), C19(H19),
 C25(H25), C26(H26), C27(H27), C28(H28), C29(H29), N3(H3A)
4.d Idealised Me refined as rotating group:
 C1(H1A,H1B,H1C), C13(H13A,H13B,H13C)
4.e Idealised tetrahedral OH refined as rotating group:
 O1A(H1AA)
;
_olex2_exptl_crystal_mounting_method 'The crystal was mounted on a MITIGEN holder oil'
_olex2_submission_special_instructions 'No special instructions were received'

loop_
_space_group_symop_operation_xyz
'x, y, z'
'-y, x-y, z'
'-x+y, -x, z'
'x+2/3, y+1/3, z+1/3'
'-y+2/3, x-y+1/3, z+1/3'
'-x+y+2/3, -x+1/3, z+1/3'
'x+1/3, y+2/3, z+2/3'
'-y+1/3, x-y+2/3, z+2/3'
'-x+y+1/3, -x+2/3, z+2/3'
'-x, -y, -z'
'y, -x+y, -z'
'x-y, x, -z'
'-x+2/3, -y+1/3, -z+1/3'
'y+2/3, -x+y+1/3, -z+1/3'
'x-y+2/3, x+1/3, -z+1/3'
'-x+1/3, -y+2/3, -z+2/3'
'y+1/3, -x+y+2/3, -z+2/3'
'x-y+1/3, x+2/3, -z+2/3'

loop_
_atom_site_label
_atom_site_type_symbol
_atom_site_fract_x
_atom_site_fract_y
_atom_site_fract_z
_atom_site_U_iso_or_equiv
_atom_site_adp_type
_atom_site_occupancy
_atom_site_site_symmetry_order
_atom_site_calc_flag
_atom_site_refinement_flags_posn
_atom_site_refinement_flags_adp
_atom_site_refinement_flags_occupancy
_atom_site_disorder_assembly
_atom_site_disorder_group
H2 H 0.3498(7) 0.3219(7) 0.3751(11) 0.026(4) Uiso 1 1 d . . . . .
C1 C 0.50738(7) 0.27650(7) 0.83347(9) 0.0353(3) Uani 1 1 d . . . . .
H1A H 0.5295 0.3163 0.8331 0.053 Uiso 1 1 calc GR . . . .
H1B H 0.5216 0.2617 0.8757 0.053 Uiso 1 1 calc GR . . . .
H1C H 0.4696 0.2656 0.8469 0.053 Uiso 1 1 calc GR . . . .
C2 C 0.48748(5) 0.26972(5) 0.68760(8) 0.0198(2) Uani 1 1 d . . . . .
C3 C 0.47055(5) 0.30771(5) 0.69219(8) 0.0198(2) Uani 1 1 d . . . . .
H3 H 0.4740 0.3265 0.7430 0.024 Uiso 1 1 calc R . . . .
C4 C 0.44832(5) 0.31815(5) 0.62159(8) 0.0188(2) Uani 1 1 d . . . . .
H4 H 0.4377 0.3450 0.6247 0.023 Uiso 1 1 calc R . . . .
C5 C 0.44132(4) 0.29039(5) 0.54691(7) 0.0147(2) Uani 1 1 d . . . . .
C6 C 0.45891(6) 0.25228(5) 0.54408(8) 0.0218(3) Uani 1 1 d . . . . .
H6 H 0.4545 0.2326 0.4938 0.026 Uiso 1 1 calc R . . . .
C7 C 0.48255(6) 0.24252(6) 0.61271(8) 0.0254(3) Uani 1 1 d . . . . .
H7 H 0.4954 0.2174 0.6088 0.030 Uiso 1 1 calc R . . . .
C8 C 0.41426(4) 0.29764(4) 0.47004(7) 0.0134(2) Uani 1 1 d . . . . .
H8 H 0.3939 0.2611 0.4426 0.016 Uiso 1 1 calc R . . . .
C9 C 0.45226(4) 0.33856(4) 0.40104(7) 0.0124(2) Uani 1 1 d . . . . .
C10 C 0.42699(4) 0.37695(4) 0.38617(7) 0.0132(2) Uani 1 1 d . . . . .
C11 C 0.37182(4) 0.31610(5) 0.48815(7) 0.0143(2) Uani 1 1 d . . . . .
H11 H 0.3840 0.3409 0.5378 0.017 Uiso 1 1 calc R . . . .
C12 C 0.31561(5) 0.26856(5) 0.50462(8) 0.0166(2) Uani 1 1 d . . . . .
C13 C 0.25083(6) 0.21824(9) 0.60789(11) 0.0495(5) Uani 1 1 d . . . . .
H13A H 0.2445 0.1834 0.5851 0.074 Uiso 1 1 calc GR . . . .
H13B H 0.2242 0.2270 0.5842 0.074 Uiso 1 1 calc GR . . . .
H13C H 0.2469 0.2155 0.6689 0.074 Uiso 1 1 calc GR . . . .
C14 C 0.45754(4) 0.42803(4) 0.44322(7) 0.0146(2) Uani 1 1 d . . . . .
C15 C 0.46551(5) 0.45940(5) 0.30980(7) 0.0160(2) Uani 1 1 d . . . . .
C16 C 0.47835(5) 0.49469(5) 0.24306(8) 0.0205(2) Uani 1 1 d . . . . .
H16 H 0.5003 0.5330 0.2501 0.025 Uiso 1 1 calc R . . . .
C17 C 0.45761(5) 0.47173(5) 0.16464(8) 0.0230(3) Uani 1 1 d . . . . .
H17 H 0.4659 0.4949 0.1173 0.028 Uiso 1 1 calc R . . . .
C18 C 0.42508(5) 0.41581(5) 0.15464(8) 0.0208(3) Uani 1 1 d . . . . .
H18 H 0.4109 0.4012 0.1009 0.025 Uiso 1 1 calc R . . . .
C19 C 0.41304(5) 0.38081(5) 0.22299(7) 0.0173(2) Uani 1 1 d . . . . .
H19 H 0.3909 0.3425 0.2161 0.021 Uiso 1 1 calc R . . . .
C20 C 0.43386(4) 0.40280(5) 0.30089(7) 0.0142(2) Uani 1 1 d . . . . .
C21 C 0.51402(4) 0.36965(5) 0.41419(7) 0.0140(2) Uani 1 1 d . . . . .
H21A H 0.5263 0.4067 0.4360 0.017 Uiso 1 1 calc R . . . .
H21B H 0.5250 0.3501 0.4541 0.017 Uiso 1 1 calc R . . . .
C22 C 0.53775(5) 0.37231(4) 0.32882(7) 0.0136(2) Uani 1 1 d . . . . .
C23 C 0.44643(4) 0.30753(4) 0.31951(7) 0.0132(2) Uani 1 1 d . . . . .
C24 C 0.50693(5) 0.31280(4) 0.20173(7) 0.0145(2) Uani 1 1 d . . . . .
C25 C 0.46740(5) 0.29160(5) 0.13937(7) 0.0184(2) Uani 1 1 d . . . . .
H25 H 0.4345 0.2925 0.1453 0.022 Uiso 1 1 calc R . . . .
C26 C 0.47667(6) 0.26908(5) 0.06802(8) 0.0238(3) Uani 1 1 d . . . . .
H26 H 0.4496 0.2540 0.0256 0.029 Uiso 1 1 calc R . . . .
C27 C 0.52485(6) 0.26850(5) 0.05854(8) 0.0252(3) Uani 1 1 d . . . . .
H27 H 0.5307 0.2528 0.0100 0.030 Uiso 1 1 calc R . . . .
C28 C 0.56459(6) 0.29095(5) 0.12003(8) 0.0237(3) Uani 1 1 d . . . . .
H28 H 0.5980 0.2913 0.1128 0.028 Uiso 1 1 calc R . . . .
C29 C 0.55589(5) 0.31289(5) 0.19195(8) 0.0185(2) Uani 1 1 d . . . . .
H29 H 0.5830 0.3279 0.2342 0.022 Uiso 1 1 calc R . . . .
N1 N 0.49667(4) 0.33237(4) 0.27834(6) 0.01263(19) Uani 1 1 d . . . . .
N2 N 0.37036(4) 0.34613(4) 0.41427(6) 0.0149(2) Uani 1 1 d . . . . .
N3 N 0.47888(4) 0.47273(4) 0.39438(6) 0.0165(2) Uani 1 1 d . . . . .
H3A H 0.4988 0.5062 0.4132 0.020 Uiso 1 1 calc R . . . .
O1 O 0.50952(5) 0.25594(5) 0.75342(6) 0.0316(2) Uani 1 1 d . . . . .
O2 O 0.28412(3) 0.24125(4) 0.45062(6) 0.0220(2) Uani 1 1 d . . . . .
O3 O 0.30535(4) 0.26080(4) 0.58639(6) 0.0298(2) Uani 1 1 d . . . . .
O4 O 0.46171(4) 0.42714(3) 0.51946(5) 0.01867(18) Uani 1 1 d . . . . .
O5 O 0.40521(3) 0.26882(3) 0.29388(5) 0.01848(18) Uani 1 1 d . . . . .
O6 O 0.58385(3) 0.40227(3) 0.30589(5) 0.01970(19) Uani 1 1 d . . . . .
C1A C 0.6667 0.3333 0.7887(5) 0.133(2) Uiso 1 3 d S T P A 1
O1A O 0.6258(8) 0.3257(8) 0.7251(12) 0.133(2) Uiso 0.1667 1 d . . . . .
H1AA H 0.6294 0.3100 0.6831 0.199 Uiso 0.1667 1 calc GR . . A .

loop_
_atom_site_aniso_label
_atom_site_aniso_U_11
_atom_site_aniso_U_22
_atom_site_aniso_U_33
_atom_site_aniso_U_23
_atom_site_aniso_U_13
_atom_site_aniso_U_12
C1 0.0545(10) 0.0445(9) 0.0167(6) -0.0030(6) -0.0082(6) 0.0320(8)
C2 0.0222(6) 0.0258(6) 0.0148(6) 0.0046(5) 0.0020(4) 0.0146(5)
C3 0.0232(6) 0.0212(6) 0.0161(6) -0.0025(4) -0.0010(4) 0.0120(5)
C4 0.0220(6) 0.0183(5) 0.0198(6) -0.0025(4) -0.0026(4) 0.0127(5)
C5 0.0132(5) 0.0153(5) 0.0151(5) 0.0023(4) 0.0027(4) 0.0068(4)
C6 0.0317(7) 0.0282(6) 0.0141(6) -0.0004(5) 0.0027(5) 0.0215(6)
C7 0.0391(8) 0.0339(7) 0.0183(6) 0.0018(5) 0.0028(5) 0.0296(6)
C8 0.0127(5) 0.0129(5) 0.0139(5) -0.0007(4) 0.0009(4) 0.0058(4)
C9 0.0124(5) 0.0122(5) 0.0125(5) -0.0018(4) -0.0010(4) 0.0060(4)
C10 0.0128(5) 0.0121(5) 0.0146(5) -0.0026(4) -0.0016(4) 0.0062(4)
C11 0.0129(5) 0.0156(5) 0.0148(5) -0.0003(4) 0.0008(4) 0.0074(4)
C12 0.0143(5) 0.0172(5) 0.0203(6) 0.0016(4) 0.0015(4) 0.0093(4)
C13 0.0222(7) 0.0636(12) 0.0318(9) 0.0165(8) 0.0071(6) -0.0016(7)
C14 0.0127(5) 0.0135(5) 0.0182(6) -0.0035(4) -0.0003(4) 0.0071(4)
C15 0.0131(5) 0.0158(5) 0.0193(6) -0.0015(4) 0.0000(4) 0.0075(4)
C16 0.0182(6) 0.0168(5) 0.0242(6) 0.0029(5) 0.0029(5) 0.0071(5)
C17 0.0240(6) 0.0259(6) 0.0202(6) 0.0070(5) 0.0037(5) 0.0133(5)
C18 0.0212(6) 0.0269(6) 0.0163(6) -0.0006(5) -0.0014(4) 0.0136(5)
C19 0.0160(5) 0.0179(5) 0.0189(6) -0.0021(4) -0.0023(4) 0.0092(5)
C20 0.0123(5) 0.0149(5) 0.0168(6) 0.0005(4) -0.0001(4) 0.0078(4)
C21 0.0122(5) 0.0154(5) 0.0131(5) -0.0026(4) -0.0010(4) 0.0058(4)
C22 0.0152(5) 0.0121(5) 0.0134(5) 0.0000(4) -0.0018(4) 0.0068(4)
C23 0.0148(5) 0.0126(5) 0.0135(5) -0.0005(4) -0.0009(4) 0.0078(4)
C24 0.0203(5) 0.0109(5) 0.0113(5) 0.0009(4) 0.0021(4) 0.0071(4)
C25 0.0226(6) 0.0160(5) 0.0148(6) 0.0000(4) -0.0015(4) 0.0084(5)
C26 0.0333(7) 0.0203(6) 0.0133(6) -0.0026(4) -0.0026(5) 0.0100(5)
C27 0.0392(8) 0.0220(6) 0.0146(6) -0.0009(5) 0.0067(5) 0.0154(6)
C28 0.0283(6) 0.0238(6) 0.0215(6) 0.0020(5) 0.0082(5) 0.0150(5)
C29 0.0203(6) 0.0176(5) 0.0167(6) 0.0006(4) 0.0025(4) 0.0089(5)
N1 0.0143(4) 0.0122(4) 0.0112(4) -0.0012(3) -0.0007(3) 0.0064(4)
N2 0.0125(4) 0.0152(5) 0.0161(5) 0.0002(4) -0.0002(4) 0.0062(4)
N3 0.0169(5) 0.0115(4) 0.0179(5) -0.0025(4) -0.0008(4) 0.0048(4)
O1 0.0498(6) 0.0463(6) 0.0161(5) 0.0011(4) -0.0038(4) 0.0371(5)
O2 0.0154(4) 0.0212(4) 0.0259(5) -0.0035(4) -0.0011(3) 0.0065(3)
O3 0.0165(4) 0.0391(6) 0.0204(5) 0.0073(4) 0.0033(3) 0.0039(4)
O4 0.0231(4) 0.0156(4) 0.0157(4) -0.0038(3) -0.0016(3) 0.0085(3)
O5 0.0151(4) 0.0162(4) 0.0180(4) -0.0043(3) -0.0024(3) 0.0033(3)
O6 0.0153(4) 0.0189(4) 0.0170(4) -0.0005(3) 0.0019(3) 0.0026(3)

loop_
_atom_type_symbol
_atom_type_description
_atom_type_scat_dispersion_real
_atom_type_scat_dispersion_imag
_atom_type_scat_source
C C 0.0033 0.0016 'International Tables Vol C Tables 4.2.6.8 and 6.1.1.4'
H H 0.0000 0.0000 'International Tables Vol C Tables 4.2.6.8 and 6.1.1.4'
N N 0.0061 0.0033 'International Tables Vol C Tables 4.2.6.8 and 6.1.1.4'
O O 0.0106 0.0060 'International Tables Vol C Tables 4.2.6.8 and 6.1.1.4'

loop_
_geom_angle_atom_site_label_1
_geom_angle_atom_site_label_2
_geom_angle_atom_site_label_3
_geom_angle
_geom_angle_site_symmetry_1
_geom_angle_site_symmetry_3
H1A C1 H1B 109.5 . .
H1A C1 H1C 109.5 . .
H1B C1 H1C 109.5 . .
O1 C1 H1A 109.5 . .
O1 C1 H1B 109.5 . .
O1 C1 H1C 109.5 . .
C3 C2 C7 119.94(11) . .
O1 C2 C3 124.36(11) . .
O1 C2 C7 115.70(11) . .
C2 C3 H3 120.3 . .
C2 C3 C4 119.49(11) . .
C4 C3 H3 120.3 . .
C3 C4 H4 119.1 . .
C5 C4 C3 121.79(11) . .
C5 C4 H4 119.1 . .
C4 C5 C6 117.43(11) . .
C4 C5 C8 123.94(10) . .
C6 C5 C8 118.60(10) . .
C5 C6 H6 119.2 . .
C7 C6 C5 121.63(11) . .
C7 C6 H6 119.2 . .
C2 C7 H7 120.2 . .
C6 C7 C2 119.66(11) . .
C6 C7 H7 120.2 . .
C5 C8 H8 106.5 . .
C5 C8 C9 117.50(9) . .
C5 C8 C11 115.00(9) . .
C9 C8 H8 106.5 . .
C11 C8 H8 106.5 . .
C11 C8 C9 103.97(9) . .
C8 C9 C10 103.44(8) . .
C21 C9 C8 119.54(9) . .
C21 C9 C10 113.78(9) . .
C21 C9 C23 102.19(8) . .
C23 C9 C8 109.55(9) . .
C23 C9 C10 108.00(9) . .
C14 C10 C9 108.49(9) . .
C20 C10 C9 118.21(9) . .
C20 C10 C14 101.52(9) . .
N2 C10 C9 106.30(9) . .
N2 C10 C14 108.06(9) . .
N2 C10 C20 113.75(9) . .
C8 C11 H11 109.2 . .
C12 C11 C8 112.33(9) . .
C12 C11 H11 109.2 . .
N2 C11 C8 107.18(9) . .
N2 C11 H11 109.2 . .
N2 C11 C12 109.56(9) . .
O2 C12 C11 124.17(11) . .
O2 C12 O3 124.47(11) . .
O3 C12 C11 111.36(10) . .
H13A C13 H13B 109.5 . .
H13A C13 H13C 109.5 . .
H13B C13 H13C 109.5 . .
O3 C13 H13A 109.5 . .
O3 C13 H13B 109.5 . .
O3 C13 H13C 109.5 . .
N3 C14 C10 108.37(10) . .
O4 C14 C10 125.27(10) . .
O4 C14 N3 126.35(10) . .
C16 C15 C20 122.52(11) . .
C16 C15 N3 127.65(11) . .
C20 C15 N3 109.78(10) . .
C15 C16 H16 121.4 . .
C15 C16 C17 117.23(11) . .
C17 C16 H16 121.4 . .
C16 C17 H17 119.4 . .
C18 C17 C16 121.27(12) . .
C18 C17 H17 119.4 . .
C17 C18 H18 119.8 . .
C17 C18 C19 120.50(12) . .
C19 C18 H18 119.8 . .
C18 C19 H19 120.5 . .
C20 C19 C18 118.99(11) . .
C20 C19 H19 120.5 . .
C15 C20 C10 108.49(10) . .
C19 C20 C10 131.96(10) . .
C19 C20 C15 119.46(11) . .
C9 C21 H21A 110.8 . .
C9 C21 H21B 110.8 . .
H21A C21 H21B 108.8 . .
C22 C21 C9 104.96(9) . .
C22 C21 H21A 110.8 . .
C22 C21 H21B 110.8 . .
N1 C22 C21 108.08(9) . .
O6 C22 C21 127.61(10) . .
O6 C22 N1 124.30(10) . .
N1 C23 C9 108.67(9) . .
O5 C23 C9 125.99(10) . .
O5 C23 N1 125.32(11) . .
C25 C24 C29 120.42(11) . .
C25 C24 N1 120.22(10) . .
C29 C24 N1 119.29(10) . .
C24 C25 H25 120.4 . .
C24 C25 C26 119.18(12) . .
C26 C25 H25 120.4 . .
C25 C26 H26 119.7 . .
C27 C26 C25 120.57(12) . .
C27 C26 H26 119.7 . .
C26 C27 H27 120.1 . .
C26 C27 C28 119.85(12) . .
C28 C27 H27 120.1 . .
C27 C28 H28 119.8 . .
C29 C28 C27 120.48(12) . .
C29 C28 H28 119.8 . .
C24 C29 H29 120.3 . .
C28 C29 C24 119.46(12) . .
C28 C29 H29 120.3 . .
C22 N1 C24 123.80(9) . .
C23 N1 C22 111.19(9) . .
C23 N1 C24 124.05(9) . .
C10 N2 H2 110.0(11) . .
C10 N2 C11 104.62(9) . .
C11 N2 H2 108.2(11) . .
C14 N3 C15 111.77(9) . .
C14 N3 H3A 124.1 . .
C15 N3 H3A 124.1 . .
C2 O1 C1 116.96(11) . .
C12 O3 C13 115.08(11) . .
C1A C1A O1A 133.6(8) 16_656 2_655
C1A C1A O1A 133.6(8) 16_656 3_665
C1A C1A O1A 133.6(8) 16_656 .
O1A C1A O1A 77.7(12) 2_655 3_665
O1A C1A O1A 77.7(12) 3_665 .
O1A C1A O1A 77.7(12) 2_655 .
C1A O1A H1AA 109.5 . .

loop_
_geom_bond_atom_site_label_1
_geom_bond_atom_site_label_2
_geom_bond_distance
_geom_bond_site_symmetry_2
C1 H1A 0.9800 .
C1 H1B 0.9800 .
C1 H1C 0.9800 .
C1 O1 1.4194(17) .
C2 C3 1.3832(17) .
C2 C7 1.3923(18) .
C2 O1 1.3760(15) .
C3 H3 0.9500 .
C3 C4 1.3941(17) .
C4 H4 0.9500 .
C4 C5 1.3880(16) .
C5 C6 1.3991(16) .
C5 C8 1.5157(16) .
C6 H6 0.9500 .
C6 C7 1.3832(18) .
C7 H7 0.9500 .
C8 H8 1.0000 .
C8 C9 1.5724(15) .
C8 C11 1.5607(15) .
C9 C10 1.5920(15) .
C9 C21 1.5309(15) .
C9 C23 1.5339(15) .
C10 C14 1.5571(15) .
C10 C20 1.5130(16) .
C10 N2 1.4629(14) .
C11 H11 1.0000 .
C11 C12 1.5092(15) .
C11 N2 1.4682(15) .
C12 O2 1.2041(15) .
C12 O3 1.3326(15) .
C13 H13A 0.9800 .
C13 H13B 0.9800 .
C13 H13C 0.9800 .
C13 O3 1.4486(17) .
C14 N3 1.3470(15) .
C14 O4 1.2253(15) .
C15 C16 1.3807(17) .
C15 C20 1.4003(16) .
C15 N3 1.4035(15) .
C16 H16 0.9500 .
C16 C17 1.3988(18) .
C17 H17 0.9500 .
C17 C18 1.3885(18) .
C18 H18 0.9500 .
C18 C19 1.3983(17) .
C19 H19 0.9500 .
C19 C20 1.3851(16) .
C21 H21A 0.9900 .
C21 H21B 0.9900 .
C21 C22 1.5061(15) .
C22 N1 1.4037(14) .
C22 O6 1.2058(14) .
C23 N1 1.3982(14) .
C23 O5 1.2064(14) .
C24 C25 1.3916(16) .
C24 C29 1.3958(17) .
C24 N1 1.4327(14) .
C25 H25 0.9500 .
C25 C26 1.3944(17) .
C26 H26 0.9500 .
C26 C27 1.383(2) .
C27 H27 0.9500 .
C27 C28 1.387(2) .
C28 H28 0.9500 .
C28 C29 1.3863(17) .
C29 H29 0.9500 .
N2 H2 0.896(17) .
N3 H3A 0.8800 .
C1A C1A 1.425(16) 16_656
C1A O1A 1.474(18) 2_655
C1A O1A 1.474(18) 3_665
C1A O1A 1.474(18) .
O1A H1AA 0.8400 .

loop_
_geom_hbond_atom_site_label_D
_geom_hbond_atom_site_label_H
_geom_hbond_atom_site_label_A
_geom_hbond_distance_DH
_geom_hbond_distance_HA
_geom_hbond_distance_DA
_geom_hbond_angle_DHA
_geom_hbond_site_symmetry_A
N3 H3A O4 0.88 1.97 2.8303(13) 166.8 10_666

loop_
_geom_torsion_atom_site_label_1
_geom_torsion_atom_site_label_2
_geom_torsion_atom_site_label_3
_geom_torsion_atom_site_label_4
_geom_torsion
C2 C3 C4 C5 1.69(19)
C3 C2 C7 C6 -2.3(2)
C3 C2 O1 C1 9.3(2)
C3 C4 C5 C6 -1.79(18)
C3 C4 C5 C8 176.11(11)
C4 C5 C6 C7 -0.18(19)
C4 C5 C8 C9 95.89(13)
C4 C5 C8 C11 -27.00(15)
C5 C6 C7 C2 2.2(2)
C5 C8 C9 C10 -128.56(10)
C5 C8 C9 C21 -0.83(14)
C5 C8 C9 C23 116.48(10)
C5 C8 C11 C12 -87.06(12)
C5 C8 C11 N2 152.56(9)
C6 C5 C8 C9 -86.23(13)
C6 C5 C8 C11 150.87(11)
C7 C2 C3 C4 0.40(19)
C7 C2 O1 C1 -170.55(13)
C8 C5 C6 C7 -178.19(12)
C8 C9 C10 C14 93.69(10)
C8 C9 C10 C20 -151.58(9)
C8 C9 C10 N2 -22.31(11)
C8 C9 C21 C22 142.73(9)
C8 C9 C23 N1 -146.46(9)
C8 C9 C23 O5 34.98(15)
C8 C11 C12 O2 -81.44(14)
C8 C11 C12 O3 98.63(12)
C8 C11 N2 C10 -37.73(11)
C9 C8 C11 C12 143.07(9)
C9 C8 C11 N2 22.69(11)
C9 C10 C14 N3 122.67(10)
C9 C10 C14 O4 -56.57(14)
C9 C10 C20 C15 -116.18(10)
C9 C10 C20 C19 67.24(16)
C9 C10 N2 C11 37.17(11)
C9 C21 C22 N1 -18.25(11)
C9 C21 C22 O6 162.83(11)
C9 C23 N1 C22 8.13(12)
C9 C23 N1 C24 177.24(9)
C10 C9 C21 C22 -94.48(10)
C10 C9 C23 N1 101.54(10)
C10 C9 C23 O5 -77.03(14)
C10 C14 N3 C15 1.96(13)
C11 C8 C9 C10 -0.21(10)
C11 C8 C9 C21 127.52(10)
C11 C8 C9 C23 -115.17(9)
C11 C12 O3 C13 175.99(13)
C12 C11 N2 C10 -159.85(9)
C14 C10 C20 C15 2.28(11)
C14 C10 C20 C19 -174.29(12)
C14 C10 N2 C11 -79.12(10)
C15 C16 C17 C18 0.56(18)
C16 C15 C20 C10 -178.96(11)
C16 C15 C20 C19 -1.89(17)
C16 C15 N3 C14 177.04(11)
C16 C17 C18 C19 -1.20(19)
C17 C18 C19 C20 0.29(18)
C18 C19 C20 C10 177.47(11)
C18 C19 C20 C15 1.20(17)
C20 C10 C14 N3 -2.56(11)
C20 C10 C14 O4 178.20(11)
C20 C10 N2 C11 168.98(9)
C20 C15 C16 C17 0.99(18)
C20 C15 N3 C14 -0.44(13)
C21 C9 C10 C14 -37.55(12)
C21 C9 C10 C20 77.18(12)
C21 C9 C10 N2 -153.55(9)
C21 C9 C23 N1 -18.72(11)
C21 C9 C23 O5 162.71(11)
C21 C22 N1 C23 6.52(12)
C21 C22 N1 C24 -162.63(10)
C23 C9 C10 C14 -150.24(9)
C23 C9 C10 C20 -35.51(12)
C23 C9 C10 N2 93.76(10)
C23 C9 C21 C22 21.67(11)
C24 C25 C26 C27 -1.00(19)
C25 C24 C29 C28 -0.92(17)
C25 C24 N1 C22 -153.75(11)
C25 C24 N1 C23 38.49(16)
C25 C26 C27 C28 -0.6(2)
C26 C27 C28 C29 1.5(2)
C27 C28 C29 C24 -0.72(19)
C29 C24 C25 C26 1.77(17)
C29 C24 N1 C22 29.21(15)
C29 C24 N1 C23 -138.56(11)
N1 C24 C25 C26 -175.24(10)
N1 C24 C29 C28 176.11(11)
N2 C10 C14 N3 -122.48(10)
N2 C10 C14 O4 58.28(14)
N2 C10 C20 C15 118.09(10)
N2 C10 C20 C19 -58.48(16)
N2 C11 C12 O2 37.56(15)
N2 C11 C12 O3 -142.38(10)
N3 C15 C16 C17 -176.21(11)
N3 C15 C20 C10 -1.32(12)
N3 C15 C20 C19 175.75(10)
O1 C2 C3 C4 -179.45(12)
O1 C2 C7 C6 177.56(13)
O2 C12 O3 C13 -3.9(2)
O4 C14 N3 C15 -178.81(11)
O5 C23 N1 C22 -173.29(11)
O5 C23 N1 C24 -4.17(18)
O6 C22 N1 C23 -174.51(11)
O6 C22 N1 C24 16.34(17)
